data_2201172
loop_
_publ_author_name
'Shi, Yu-Jun'
'Li, Yi-Zhi'
'Tong, Wen-Jun'
'Chen, Xue-Tai'
'You, Xiao-Zeng'

_publ_section_title
;
 <i>catena</i>-Poly[[[1,4-bis(4-pyridyl)-2,3-diaza-1,3-butadiene]silver(I)]
 nitrate]
;
_journal_issue 6
_journal_name_full 'Acta Crystallographica Section E'
_journal_page_first m293
_journal_page_last m295
_journal_paper_doi 10.1107/S1600536802008681
_journal_volume 58
_journal_year 2002
_chemical_formula_iupac '[Ag (C12 H10 N4)] N O3'
_chemical_formula_moiety 'C12 H10 Ag N4 +, N O3 -'
_chemical_formula_sum 'C12 H10 Ag N5 O3'
_chemical_formula_weight 380.12
_chemical_name_systematic
;
catena-Poly[[[1,4-bis(4-pyridyl)-2,3-diaza-1,3-butadiene]silver(I)] nitrate]
;
_space_group_IT_number 15
_symmetry_cell_setting monoclinic
_symmetry_space_group_name_Hall '-C 2yc'
_symmetry_space_group_name_H-M 'C 1 2/c 1'
_atom_sites_solution_hydrogens geom
_atom_sites_solution_primary direct
_atom_sites_solution_secondary difmap
_cell_angle_alpha 90.00
_cell_angle_beta 97.930(10)
_cell_angle_gamma 90.00
_cell_formula_units_Z 4
_cell_length_a 15.0530(10)
_cell_length_b 13.7030(10)
_cell_length_c 6.7720(10)
_cell_measurement_reflns_used 25
_cell_measurement_temperature 293(2)
_cell_measurement_theta_max 9.98
_cell_measurement_theta_min 4.66
_cell_volume 1383.5(2)
_computing_cell_refinement XSCANS
_computing_data_collection 'XSCANS (Bruker, 1997)'
_computing_data_reduction 'SHELXTL (Bruker, 1997)'
_computing_molecular_graphics SHELXTL
_computing_publication_material SHELXTL
_computing_structure_refinement SHELXTL
_computing_structure_solution SHELXTL
_diffrn_ambient_temperature 293(2)
_diffrn_measured_fraction_theta_full 0.998
_diffrn_measured_fraction_theta_max 0.998
_diffrn_measurement_device_type 'Bruker P4'
_diffrn_measurement_method 2\q/\w
_diffrn_radiation_monochromator graphite
_diffrn_radiation_source 'sealed tube'
_diffrn_radiation_type MoK\a
_diffrn_radiation_wavelength 0.71073
_diffrn_reflns_av_R_equivalents 0.0199
_diffrn_reflns_av_sigmaI/netI 0.0346
_diffrn_reflns_limit_h_max 17
_diffrn_reflns_limit_h_min -1
_diffrn_reflns_limit_k_max 16
_diffrn_reflns_limit_k_min -1
_diffrn_reflns_limit_l_max 8
_diffrn_reflns_limit_l_min -8
_diffrn_reflns_number 1490
_diffrn_reflns_theta_full 25.00
_diffrn_reflns_theta_max 25.00
_diffrn_reflns_theta_min 2.02
_diffrn_standards_decay_% 8.09
_diffrn_standards_interval_count 97
_diffrn_standards_number 3
_exptl_absorpt_coefficient_mu 1.474
_exptl_absorpt_correction_T_max 0.745
_exptl_absorpt_correction_T_min 0.709
_exptl_absorpt_correction_type empirical
_exptl_absorpt_process_details '(Sheldrick, 1990)'
_exptl_crystal_colour yellow
_exptl_crystal_density_diffrn 1.825
_exptl_crystal_density_method 'not measured'
_exptl_crystal_description block
_exptl_crystal_F_000 752
_exptl_crystal_size_max 0.3
_exptl_crystal_size_mid 0.2
_exptl_crystal_size_min 0.2
_refine_diff_density_max 1.561
_refine_diff_density_min -1.305
_refine_ls_extinction_method none
_refine_ls_goodness_of_fit_ref 1.070
_refine_ls_hydrogen_treatment constr
_refine_ls_matrix_type full
_refine_ls_number_parameters 104
_refine_ls_number_reflns 1214
_refine_ls_number_restraints 0
_refine_ls_restrained_S_all 1.070
_refine_ls_R_factor_all 0.0520
_refine_ls_R_factor_gt 0.0451
_refine_ls_shift/su_max <0.001
_refine_ls_shift/su_mean 0.000
_refine_ls_structure_factor_coef Fsqd
_refine_ls_weighting_details 'calc w = 1/[\s^2^(Fo^2^)+(0.10P)^2^+1.99P] where P = (Fo^2^+2Fc^2^)/3'
_refine_ls_weighting_scheme calc
_refine_ls_wR_factor_gt 0.1390
_refine_ls_wR_factor_ref 0.1452
_reflns_number_gt 1064
_reflns_number_total 1214
_reflns_threshold_expression I>2\s(I)
_cod_data_source_file ob6132.cif
_cod_data_source_block I
_cod_original_sg_symbol_H-M 'C 2/c'
_cod_database_code 2201172
_cod_database_fobs_code 2201172

loop_
_symmetry_equiv_pos_as_xyz
'x, y, z'
'-x, y, -z+1/2'
'x+1/2, y+1/2, z'
'-x+1/2, y+1/2, -z+1/2'
'-x, -y, -z'
'x, -y, z-1/2'
'-x+1/2, -y+1/2, -z'
'x+1/2, -y+1/2, z-1/2'

loop_
_atom_site_label
_atom_site_fract_x
_atom_site_fract_y
_atom_site_fract_z
_atom_site_U_iso_or_equiv
_atom_site_adp_type
_atom_site_calc_flag
_atom_site_refinement_flags
_atom_site_occupancy
_atom_site_disorder_assembly
_atom_site_disorder_group
_atom_site_type_symbol
Ag1 0.5000 0.38478(5) 0.2500 0.0543(3) Uani d S 1 . . Ag
N1 0.3562(3) 0.3769(3) 0.1504(7) 0.0430(10) Uani d . 1 . . N
N2 0.0469(4) 0.4089(5) -0.2282(10) 0.0664(16) Uani d . 1 . . N
C1 0.2970(4) 0.3386(5) 0.2564(9) 0.0528(14) Uani d . 1 . . C
H1A 0.3183 0.3105 0.3788 0.063 Uiso calc R 1 . . H
C2 0.2057(4) 0.3380(5) 0.1955(9) 0.0531(14) Uani d . 1 . . C
H2A 0.1670 0.3108 0.2762 0.064 Uiso calc R 1 . . H
C3 0.1723(4) 0.3785(4) 0.0127(9) 0.0450(13) Uani d . 1 . . C
C4 0.2341(4) 0.4181(5) -0.0979(9) 0.0499(13) Uani d . 1 . . C
H4A 0.2147 0.4459 -0.2216 0.060 Uiso calc R 1 . . H
C5 0.3234(4) 0.4165(4) -0.0264(9) 0.0488(13) Uani d . 1 . . C
H5A 0.3634 0.4440 -0.1034 0.059 Uiso calc R 1 . . H
C6 0.0759(4) 0.3805(4) -0.0559(10) 0.0500(14) Uani d . 1 . . C
H6A 0.0359 0.3605 0.0291 0.060 Uiso calc R 1 . . H
N3 1.0000 0.1528(11) 0.2500 0.087(2) Uani d S 1 . . N
O1 0.9721(8) 0.0724(8) 0.1412(16) 0.075(3) Uani d P 0.50 . . O
O2 0.9708(8) 0.2349(9) 0.1584(19) 0.089(3) Uani d P 0.50 . . O
O3 0.9417(8) 0.1541(13) 0.1121(16) 0.087(2) Uani d P 0.50 . . O

loop_
_atom_site_aniso_label
_atom_site_aniso_U_11
_atom_site_aniso_U_22
_atom_site_aniso_U_33
_atom_site_aniso_U_12
_atom_site_aniso_U_13
_atom_site_aniso_U_23
Ag1 0.0241(4) 0.0764(5) 0.0579(5) 0.000 -0.0103(3) 0.000
N1 0.026(2) 0.050(3) 0.049(3) -0.0008(17) -0.0071(19) 0.0021(18)
N2 0.023(3) 0.100(4) 0.071(4) -0.006(3) -0.010(2) 0.002(3)
C1 0.038(3) 0.064(4) 0.054(3) -0.002(3) -0.004(2) 0.015(3)
C2 0.034(3) 0.068(4) 0.056(3) -0.007(3) -0.001(2) 0.019(3)
C3 0.027(3) 0.048(3) 0.056(3) -0.002(2) -0.007(2) 0.000(2)
C4 0.031(3) 0.062(3) 0.052(3) -0.003(3) -0.009(2) 0.010(3)
C5 0.030(3) 0.058(3) 0.056(3) -0.004(2) -0.005(2) 0.008(3)
C6 0.023(3) 0.060(3) 0.063(4) 0.000(2) -0.007(3) -0.001(3)
N3 0.049(4) 0.155(8) 0.058(4) 0.000 0.013(3) 0.000
O1 0.084(8) 0.067(6) 0.077(6) -0.020(6) 0.019(6) -0.012(5)
O2 0.082(8) 0.083(8) 0.105(9) 0.005(7) 0.018(6) 0.017(6)
O3 0.049(4) 0.155(8) 0.058(4) 0.000 0.013(3) 0.000

loop_
_atom_type_symbol
_atom_type_description
_atom_type_scat_dispersion_real
_atom_type_scat_dispersion_imag
_atom_type_scat_source
C C 0.0033 0.0016 'International Tables Vol C Tables 4.2.6.8 and 6.1.1.4'
H H 0.0000 0.0000 'International Tables Vol C Tables 4.2.6.8 and 6.1.1.4'
N N 0.0061 0.0033 'International Tables Vol C Tables 4.2.6.8 and 6.1.1.4'
O O 0.0106 0.0060 'International Tables Vol C Tables 4.2.6.8 and 6.1.1.4'
Ag Ag -0.8971 1.1015 'International Tables Vol C Tables 4.2.6.8 and 6.1.1.4'

loop_
_geom_angle_atom_site_label_1
_geom_angle_atom_site_label_2
_geom_angle_atom_site_label_3
_geom_angle_site_symmetry_1
_geom_angle_site_symmetry_3
_geom_angle
_geom_angle_publ_flag
N1 Ag1 N1 . 2_655 174.3(2) yes
C1 N1 C5 . . 116.7(5) ?
C1 N1 Ag1 . . 124.4(4) yes
C5 N1 Ag1 . . 118.8(4) yes
C6 N2 N2 . 2_554 114.1(7) yes
N1 C1 C2 . . 123.8(5) ?
N1 C1 H1A . . 118.1 ?
C2 C1 H1A . . 118.1 ?
C1 C2 C3 . . 119.2(5) ?
C1 C2 H2A . . 120.4 ?
C3 C2 H2A . . 120.4 ?
C4 C3 C2 . . 116.9(5) ?
C4 C3 C6 . . 122.2(5) ?
C2 C3 C6 . . 120.9(5) ?
C5 C4 C3 . . 120.3(5) ?
C5 C4 H4A . . 119.8 ?
C3 C4 H4A . . 119.8 ?
N1 C5 C4 . . 123.0(5) ?
N1 C5 H5A . . 118.5 ?
C4 C5 H5A . . 118.5 ?
N2 C6 C3 . . 120.4(6) ?
N2 C6 H6A . . 119.8 ?
C3 C6 H6A . . 119.8 ?
O3 N3 O3 . 2_755 178(2) ?
O3 N3 O2 . 2_755 120.9(17) ?
O3 N3 O2 2_755 2_755 57.4(10) ?
O3 N3 O2 . . 57.4(10) ?
O3 N3 O2 2_755 . 120.9(17) ?
O2 N3 O2 2_755 . 64.4(14) ?
O3 N3 O1 . . 56.5(10) ?
O3 N3 O1 2_755 . 125.2(17) ?
O2 N3 O1 2_755 . 174.9(10) ?
O2 N3 O1 . . 112.1(8) ?
O3 N3 O1 . 2_755 125.2(17) ?
O3 N3 O1 2_755 2_755 56.5(10) ?
O2 N3 O1 2_755 2_755 112.1(8) ?
O2 N3 O1 . 2_755 174.9(10) ?
O1 N3 O1 . 2_755 71.7(14) ?
O3 O1 N3 . . 54.7(8) ?
O3 O1 O1 . 2_755 106.8(8) ?
N3 O1 O1 . 2_755 54.1(7) ?
O3 O2 N3 . . 55.5(8) ?
O3 O2 O2 . 2_755 112.5(9) ?
N3 O2 O2 . 2_755 57.8(7) ?
N3 O3 O1 . . 68.8(11) ?
N3 O3 O2 . . 67.1(12) ?
O1 O3 O2 . . 133.1(13) ?

loop_
_geom_bond_atom_site_label_1
_geom_bond_atom_site_label_2
_geom_bond_site_symmetry_2
_geom_bond_distance
_geom_bond_publ_flag
Ag1 N1 . 2.180(5) yes
Ag1 N1 2_655 2.180(5) ?
N1 C1 . 1.327(8) ?
N1 C5 . 1.345(8) ?
N2 C6 . 1.250(9) yes
N2 N2 2_554 1.403(11) yes
C1 C2 . 1.379(8) ?
C1 H1A . 0.9300 ?
C2 C3 . 1.386(8) ?
C2 H2A . 0.9300 ?
C3 C4 . 1.383(9) ?
C3 C6 . 1.462(8) ?
C4 C5 . 1.365(8) ?
C4 H4A . 0.9300 ?
C5 H5A . 0.9300 ?
C6 H6A . 0.9300 ?
N3 O3 . 1.190(12) ?
N3 O3 2_755 1.190(12) ?
N3 O2 2_755 1.330(16) ?
N3 O2 . 1.330(16) ?
N3 O1 . 1.359(16) ?
N3 O1 2_755 1.359(16) ?
O1 O3 . 1.215(19) ?
O1 O1 2_755 1.59(2) ?
O2 O3 . 1.216(19) ?
O2 O2 2_755 1.42(3) ?
